data_2215717
loop_
_publ_author_name
'Guzei, Ilia A.'
'Kolonko, Kris'
'Reich, Hans'

_publ_contact_author_address
;
Department of Chemistry
University of Wisconsin-Madison
1101 University Ave
Madison, WI  53706
USA
;
_publ_contact_author_email iguzei@chem.wisc.edu
_publ_contact_author_fax 608-262-0381
_publ_contact_author_name
;
Guzei, Ilia A.
;
_publ_contact_author_phone 608-263-4694
_publ_section_title
;
 Unexpected crystallization of 1,3-bis(4-fluorophenyl)propan-2-one in
 paratone oil
;
_journal_coeditor_code ZL2068
_journal_date_accepted 2007-09-12
_journal_date_recd_electronic 2007-09-12
_journal_issue 10
_journal_name_full 'Acta Crystallographica Section E'
_journal_page_first o4094
_journal_page_last o4094
_journal_paper_category QO
_journal_paper_doi 10.1107/S1600536807044704
_journal_volume 63
_journal_year 2007
_chemical_formula_iupac 'C15 H12 F2 O'
_chemical_formula_moiety 'C15 H12 F2 O'
_chemical_formula_sum 'C15 H12 F2 O'
_chemical_formula_weight 246.25
_chemical_name_systematic 1,3-bis(4-fluorophenyl)propan-2-one
_space_group_IT_number 19
_symmetry_cell_setting orthorhombic
_symmetry_space_group_name_Hall 'P 2ac 2ab'
_symmetry_space_group_name_H-M 'P 21 21 21'
_atom_sites_solution_hydrogens geom
_atom_sites_solution_primary direct
_atom_sites_solution_secondary difmap
_audit_creation_method
;
manual editing of the CIF file
created by SHELXTL Ver. 6.10
and processed with modiCIfer-03272007.
;
_cell_angle_alpha 90.00
_cell_angle_beta 90.00
_cell_angle_gamma 90.00
_cell_formula_units_Z 4
_cell_length_a 4.5204(5)
_cell_length_b 11.3606(14)
_cell_length_c 23.501(3)
_cell_measurement_reflns_used 2606
_cell_measurement_temperature 100(2)
_cell_measurement_theta_max 22.8923
_cell_measurement_theta_min 2.4937
_cell_volume 1206.9(3)
_computing_cell_refinement 'SAINT-Plus (Bruker, 2007)'
_computing_data_collection 'SMART (Bruker, 2000)'
_computing_data_reduction 'SAINT-Plus (Bruker, 2007)'
_computing_molecular_graphics 'SHELXTL (Bruker, 2007)'
_computing_publication_material 'SHELXTL (Bruker, 2007), publCIF (Westrip, 2007), modiCIFer (Guzei, 1995)'
_computing_structure_refinement 'SHELXTL (Bruker, 2007)'
_computing_structure_solution 'SHELXTL (Bruker, 2007)'
_diffrn_ambient_temperature 100(2)
_diffrn_measured_fraction_theta_full 0.999
_diffrn_measured_fraction_theta_max 0.999
_diffrn_measurement_device_type 'Bruker CCD-1000 area-detector'
_diffrn_measurement_method '0.30\% \w and 0.4 \% \f scans'
_diffrn_radiation_monochromator graphite
_diffrn_radiation_source 'fine-focus sealed tube'
_diffrn_radiation_type MoK\a
_diffrn_radiation_wavelength 0.71073
_diffrn_reflns_av_R_equivalents 0.1000
_diffrn_reflns_av_sigmaI/netI 0.0601
_diffrn_reflns_limit_h_max 5
_diffrn_reflns_limit_h_min -5
_diffrn_reflns_limit_k_max 14
_diffrn_reflns_limit_k_min -14
_diffrn_reflns_limit_l_max 30
_diffrn_reflns_limit_l_min -30
_diffrn_reflns_number 15238
_diffrn_reflns_theta_full 27.48
_diffrn_reflns_theta_max 27.48
_diffrn_reflns_theta_min 1.73
_diffrn_standards_number 0
_exptl_absorpt_coefficient_mu 0.105
_exptl_absorpt_correction_T_max 0.9896
_exptl_absorpt_correction_T_min 0.9496
_exptl_absorpt_correction_type multi-scan
_exptl_absorpt_process_details
;
SADABS  (Bruker, 2007)
;
_exptl_crystal_colour colourless
_exptl_crystal_density_diffrn 1.355
_exptl_crystal_density_method 'not measured'
_exptl_crystal_description needle
_exptl_crystal_F_000 512
_exptl_crystal_size_max 0.50
_exptl_crystal_size_mid 0.10
_exptl_crystal_size_min 0.10
_refine_diff_density_max 0.186
_refine_diff_density_min -0.166
_refine_ls_extinction_method none
_refine_ls_goodness_of_fit_ref 1.000
_refine_ls_hydrogen_treatment constr
_refine_ls_matrix_type full
_refine_ls_number_parameters 163
_refine_ls_number_reflns 1643
_refine_ls_number_restraints 0
_refine_ls_restrained_S_all 1.000
_refine_ls_R_factor_all 0.0609
_refine_ls_R_factor_gt 0.0339
_refine_ls_shift/su_max 0.001
_refine_ls_shift/su_mean 0.000
_refine_ls_structure_factor_coef Fsqd
_refine_ls_weighting_details 'calc w=1/[\s^2^(Fo^2^)+(0.0301P)^2^+0.0000P] where P=(Fo^2^+2Fc^2^)/3'
_refine_ls_weighting_scheme calc
_refine_ls_wR_factor_gt 0.0660
_refine_ls_wR_factor_ref 0.0732
_reflns_number_gt 1210
_reflns_number_total 1643
_reflns_threshold_expression I>2\s(I)
_cod_data_source_file zl2068.cif
_cod_data_source_block I
_cod_depositor_comments
;
The following automatic conversions were performed:
'_symmetry_cell_setting' value 'Orthorhombic' changed to 'orthorhombic'
according to '/home/saulius/struct/CIF-dictionaries/cif_core.dic'
dictionary named 'cif_core.dic' version 2.4.1 from 2010-06-29.

Automatic conversion script
Id: cif_fix_enum 1527 2010-12-29 10:47:43Z saulius 

The following automatic conversions were performed:

'_symmetry_cell_setting' value 'Orthorhombic' changed to
'orthorhombic' according to
/home/saulius/struct/CIF-dictionaries/cif_core.dic dictionary named
'cif_core.dic' version 2.4.1 from 2010-06-29.

Automatic conversion script
Id: cif_fix_values 1715 2011-07-08 13:25:40Z adriana 
;
_cod_original_cell_volume 1206.9(2)
_cod_original_sg_symbol_Hall 'P 2ac 2ab   '
_cod_original_sg_symbol_H-M 'P 21 21 21  '
_cod_database_code 2215717
_cod_database_fobs_code 2215717

loop_
_symmetry_equiv_pos_as_xyz
'x, y, z'
'-x+1/2, -y, z+1/2'
'-x, y+1/2, -z+1/2'
'x+1/2, -y+1/2, -z'

loop_
_atom_site_type_symbol
_atom_site_label
_atom_site_fract_x
_atom_site_fract_y
_atom_site_fract_z
_atom_site_U_iso_or_equiv
_atom_site_adp_type
_atom_site_calc_flag
_atom_site_refinement_flags
_atom_site_occupancy
F F1 -0.1730(3) 0.96475(11) 0.68798(5) 0.0339(4) Uani d . 1
F F2 0.0973(4) 0.40877(12) 1.10857(5) 0.0467(5) Uani d . 1
O O1 0.2673(4) 0.71247(12) 0.89696(6) 0.0238(4) Uani d . 1
C C1 0.3178(5) 0.88445(17) 0.80243(8) 0.0206(5) Uani d . 1
H H1 0.3875 0.9158 0.8374 0.025 Uiso calc R 1
C C2 0.1182(5) 0.94850(18) 0.77045(9) 0.0224(5) Uani d . 1
H H2 0.0472 1.0225 0.7834 0.027 Uiso calc R 1
C C3 0.0252(5) 0.90235(19) 0.71955(9) 0.0239(5) Uani d . 1
C C4 0.1244(5) 0.79668(18) 0.69894(9) 0.0243(6) Uani d . 1
H H4 0.0597 0.7677 0.6631 0.029 Uiso calc R 1
C C5 0.3225(5) 0.73345(18) 0.73208(8) 0.0216(5) Uani d . 1
H H5 0.3939 0.6599 0.7186 0.026 Uiso calc R 1
C C6 0.4188(5) 0.77487(18) 0.78442(8) 0.0189(5) Uani d . 1
C C7 0.6201(5) 0.70229(18) 0.82110(8) 0.0214(5) Uani d . 1
H H7A 0.8014 0.7483 0.8291 0.026 Uiso calc R 1
H H7B 0.6796 0.6311 0.7997 0.026 Uiso calc R 1
C C8 0.4829(5) 0.66449(19) 0.87723(9) 0.0195(5) Uani d . 1
C C9 0.6399(5) 0.56467(18) 0.90711(8) 0.0251(6) Uani d . 1
H H9A 0.6545 0.4973 0.8805 0.030 Uiso calc R 1
H H9B 0.8438 0.5902 0.9163 0.030 Uiso calc R 1
C C10 0.4930(5) 0.52336(18) 0.96098(8) 0.0206(5) Uani d . 1
C C11 0.3181(5) 0.42347(18) 0.96131(9) 0.0236(5) Uani d . 1
H H11 0.2909 0.3806 0.9270 0.028 Uiso calc R 1
C C12 0.1816(6) 0.38470(19) 1.01073(9) 0.0288(6) Uani d . 1
H H12 0.0600 0.3165 1.0108 0.035 Uiso calc R 1
C C13 0.2279(6) 0.4481(2) 1.05949(9) 0.0293(6) Uani d . 1
C C14 0.3959(6) 0.54752(19) 1.06119(9) 0.0306(6) Uani d . 1
H H14 0.4210 0.5898 1.0957 0.037 Uiso calc R 1
C C15 0.5291(5) 0.58556(19) 1.01147(9) 0.0264(6) Uani d . 1
H H15 0.6465 0.6549 1.0118 0.032 Uiso calc R 1

loop_
_atom_site_aniso_label
_atom_site_aniso_U_11
_atom_site_aniso_U_22
_atom_site_aniso_U_33
_atom_site_aniso_U_12
_atom_site_aniso_U_13
_atom_site_aniso_U_23
F1 0.0310(9) 0.0389(7) 0.0318(7) 0.0070(7) -0.0021(7) 0.0133(6)
F2 0.0688(12) 0.0433(9) 0.0280(8) 0.0117(9) 0.0180(8) 0.0118(6)
O1 0.0235(10) 0.0256(8) 0.0222(8) 0.0052(8) 0.0033(7) 0.0004(6)
C1 0.0229(14) 0.0192(10) 0.0198(11) -0.0047(10) 0.0013(10) -0.0009(9)
C2 0.0229(14) 0.0176(11) 0.0266(12) -0.0004(10) 0.0067(10) 0.0032(9)
C3 0.0186(13) 0.0284(12) 0.0246(12) 0.0000(11) 0.0003(10) 0.0117(10)
C4 0.0263(15) 0.0282(12) 0.0183(11) -0.0044(11) 0.0006(10) 0.0025(9)
C5 0.0229(14) 0.0207(11) 0.0213(11) -0.0026(11) 0.0050(10) -0.0003(9)
C6 0.0168(13) 0.0203(11) 0.0196(10) -0.0028(10) 0.0044(9) 0.0039(9)
C7 0.0216(14) 0.0222(11) 0.0204(11) -0.0004(10) 0.0019(10) -0.0008(9)
C8 0.0173(15) 0.0203(11) 0.0207(11) -0.0027(10) -0.0015(11) -0.0021(9)
C9 0.0221(15) 0.0268(12) 0.0264(12) 0.0044(11) 0.0024(10) 0.0052(10)
C10 0.0194(14) 0.0211(11) 0.0214(11) 0.0050(10) 0.0006(11) 0.0028(9)
C11 0.0298(15) 0.0219(11) 0.0191(10) 0.0034(11) -0.0008(10) -0.0015(9)
C12 0.0337(17) 0.0211(11) 0.0318(13) -0.0033(12) 0.0026(12) 0.0037(10)
C13 0.0388(17) 0.0302(13) 0.0188(11) 0.0115(12) 0.0054(11) 0.0072(10)
C14 0.0421(18) 0.0300(13) 0.0197(11) 0.0049(12) -0.0059(11) -0.0045(10)
C15 0.0296(16) 0.0204(12) 0.0291(12) 0.0004(11) -0.0044(11) -0.0006(10)

loop_
_atom_type_symbol
_atom_type_description
_atom_type_scat_dispersion_real
_atom_type_scat_dispersion_imag
_atom_type_scat_source
C C 0.0033 0.0016 'International Tables Vol C Tables 4.2.6.8 and 6.1.1.4'
H H 0.0000 0.0000 'International Tables Vol C Tables 4.2.6.8 and 6.1.1.4'
O O 0.0106 0.0060 'International Tables Vol C Tables 4.2.6.8 and 6.1.1.4'
F F 0.0171 0.0103 'International Tables Vol C Tables 4.2.6.8 and 6.1.1.4'

loop_
_geom_angle_atom_site_label_1
_geom_angle_atom_site_label_2
_geom_angle_atom_site_label_3
_geom_angle
C2 C1 C6 121.3(2)
C2 C1 H1 119.3
C6 C1 H1 119.3
C3 C2 C1 118.24(19)
C3 C2 H2 120.9
C1 C2 H2 120.9
F1 C3 C4 118.6(2)
F1 C3 C2 118.52(19)
C4 C3 C2 122.9(2)
C3 C4 C5 117.8(2)
C3 C4 H4 121.1
C5 C4 H4 121.1
C4 C5 C6 121.7(2)
C4 C5 H5 119.2
C6 C5 H5 119.2
C5 C6 C1 118.0(2)
C5 C6 C7 120.90(19)
C1 C6 C7 121.05(19)
C6 C7 C8 114.0(2)
C6 C7 H7A 108.8
C8 C7 H7A 108.8
C6 C7 H7B 108.8
C8 C7 H7B 108.8
H7A C7 H7B 107.7
O1 C8 C9 122.59(19)
O1 C8 C7 122.3(2)
C9 C8 C7 115.1(2)
C10 C9 C8 114.70(19)
C10 C9 H9A 108.6
C8 C9 H9A 108.6
C10 C9 H9B 108.6
C8 C9 H9B 108.6
H9A C9 H9B 107.6
C11 C10 C15 118.64(19)
C11 C10 C9 120.86(18)
C15 C10 C9 120.5(2)
C10 C11 C12 121.31(19)
C10 C11 H11 119.3
C12 C11 H11 119.3
C13 C12 C11 117.7(2)
C13 C12 H12 121.1
C11 C12 H12 121.1
C14 C13 C12 123.1(2)
C14 C13 F2 119.09(19)
C12 C13 F2 117.8(2)
C13 C14 C15 118.5(2)
C13 C14 H14 120.8
C15 C14 H14 120.8
C14 C15 C10 120.7(2)
C14 C15 H15 119.6
C10 C15 H15 119.6

loop_
_geom_bond_atom_site_label_1
_geom_bond_atom_site_label_2
_geom_bond_distance
F1 C3 1.362(2)
F2 C13 1.371(2)
O1 C8 1.209(3)
C1 C2 1.381(3)
C1 C6 1.392(3)
C1 H1 0.9500
C2 C3 1.372(3)
C2 H2 0.9500
C3 C4 1.370(3)
C4 C5 1.387(3)
C4 H4 0.9500
C5 C6 1.387(3)
C5 H5 0.9500
C6 C7 1.500(3)
C7 C8 1.520(3)
C7 H7A 0.9900
C7 H7B 0.9900
C8 C9 1.511(3)
C9 C10 1.505(3)
C9 H9A 0.9900
C9 H9B 0.9900
C10 C11 1.383(3)
C10 C15 1.391(3)
C11 C12 1.387(3)
C11 H11 0.9500
C12 C13 1.370(3)
C12 H12 0.9500
C13 C14 1.361(3)
C14 C15 1.384(3)
C14 H14 0.9500
C15 H15 0.9500

loop_
_geom_torsion_atom_site_label_1
_geom_torsion_atom_site_label_2
_geom_torsion_atom_site_label_3
_geom_torsion_atom_site_label_4
_geom_torsion
C6 C1 C2 C3 -1.2(3)
C1 C2 C3 F1 179.59(19)
C1 C2 C3 C4 -0.8(3)
F1 C3 C4 C5 -178.96(19)
C2 C3 C4 C5 1.5(3)
C3 C4 C5 C6 0.0(3)
C4 C5 C6 C1 -1.9(3)
C4 C5 C6 C7 176.6(2)
C2 C1 C6 C5 2.6(3)
C2 C1 C6 C7 -176.0(2)
C5 C6 C7 C8 -115.5(2)
C1 C6 C7 C8 63.1(3)
C6 C7 C8 O1 -18.2(3)
C6 C7 C8 C9 163.18(18)
O1 C8 C9 C10 4.6(3)
C7 C8 C9 C10 -176.77(19)
C8 C9 C10 C11 100.0(2)
C8 C9 C10 C15 -79.6(3)
C15 C10 C11 C12 -0.4(3)
C9 C10 C11 C12 -180.0(2)
C10 C11 C12 C13 -0.6(4)
C11 C12 C13 C14 1.2(4)
C11 C12 C13 F2 -178.9(2)
C12 C13 C14 C15 -0.8(4)
F2 C13 C14 C15 179.3(2)
C13 C14 C15 C10 -0.2(4)
C11 C10 C15 C14 0.8(3)
C9 C10 C15 C14 -179.6(2)

loop_
_cod_related_entry_id
_cod_related_entry_database
_cod_related_entry_code
1 ChemSpider 13560615
